data_4331664
loop_
_publ_author_name
'Rys, Andrzej Z.'
'Lebuis, Anne-Marie'
'Shaver, Alan'

_publ_section_title
;
 Rearrangement of Molybdocene Tetraoxotetrasulfide Cp2MoS4O4to Give
 [(Cp2MoS2H)2](HSO4)2:&#x00A0; A Novel Proton-Stabilized Molybdocene
 Disulfide Dimer
;
_journal_issue 1
_journal_name_full 'Inorganic Chemistry'
_journal_page_first 341
_journal_page_last 344
_journal_paper_doi 10.1021/ic051332d
_journal_volume 45
_journal_year 2006
_chemical_formula_moiety 'C20 H28 Mo2 O10 S6'
_chemical_formula_sum 'C20 H28 Mo2 O10 S6'
_chemical_formula_weight 812.68
_chemical_name_systematic
; 
 ? 
;
_space_group_IT_number 2
_symmetry_cell_setting triclinic
_symmetry_space_group_name_Hall '-P 1'
_symmetry_space_group_name_H-M 'P -1'
_atom_sites_solution_hydrogens geom
_atom_sites_solution_primary direct
_atom_sites_solution_secondary difmap
_audit_creation_method SHELXL-97
_cell_angle_alpha 109.95(3)
_cell_angle_beta 96.11(3)
_cell_angle_gamma 108.22(3)
_cell_formula_units_Z 1
_cell_length_a 6.751(2)
_cell_length_b 9.865(4)
_cell_length_c 11.549(5)
_cell_measurement_reflns_used 25
_cell_measurement_temperature 293(2)
_cell_measurement_theta_max 25
_cell_measurement_theta_min 20
_cell_volume 666.9(5)
_computing_cell_refinement 'CAD-4 software (Enraf-Nonius, 1989)'
_computing_data_collection 'CAD-4 software (Enraf-Nonius, 1989)'
_computing_data_reduction 'NRC-2, NRC-2A (Ahmed et al, 1973)'
_computing_molecular_graphics 'Bruker SHELXTL'
_computing_publication_material 'Bruker SHELXTL'
_computing_structure_refinement 'SHELXL-97 (Sheldrick, 1997)'
_computing_structure_solution 'SHELXS-97 (Sheldrick, 1990)'
_diffrn_ambient_temperature 293(2)
_diffrn_measured_fraction_theta_full 1.000
_diffrn_measured_fraction_theta_max 1.000
_diffrn_measurement_device_type 'ENRAF-NONIUS CAD-4'
_diffrn_measurement_method 'omega scans'
_diffrn_radiation_monochromator graphite
_diffrn_radiation_source 'normal-focus sealed tube'
_diffrn_radiation_type 'Cu k\a'
_diffrn_radiation_wavelength 1.54056
_diffrn_reflns_av_R_equivalents 0.063
_diffrn_reflns_av_sigmaI/netI 0.1124
_diffrn_reflns_limit_h_max 8
_diffrn_reflns_limit_h_min -7
_diffrn_reflns_limit_k_max 11
_diffrn_reflns_limit_k_min -11
_diffrn_reflns_limit_l_max 14
_diffrn_reflns_limit_l_min -14
_diffrn_reflns_number 21647
_diffrn_reflns_theta_full 69.81
_diffrn_reflns_theta_max 69.81
_diffrn_reflns_theta_min 4.19
_diffrn_standards_decay_% 1.2
_diffrn_standards_interval_time 3600
_diffrn_standards_number 5
_exptl_absorpt_coefficient_mu 12.689
_exptl_absorpt_correction_T_max 0.3384
_exptl_absorpt_correction_T_min 0.0929
_exptl_absorpt_correction_type gaussian
_exptl_absorpt_process_details 'ABSORP in NRCVAX (Gabe et al, 1989)'
_exptl_crystal_colour 'dark green'
_exptl_crystal_density_diffrn 2.023
_exptl_crystal_density_method 'not measured'
_exptl_crystal_description prism
_exptl_crystal_F_000 408
_exptl_crystal_size_max 0.36
_exptl_crystal_size_mid 0.18
_exptl_crystal_size_min 0.11
_refine_diff_density_max 0.685
_refine_diff_density_min -1.009
_refine_diff_density_rms 0.126
_refine_ls_extinction_coef 0.034(2)
_refine_ls_extinction_expression Fc^*^=kFc[1+0.001xFc^2^\l^3^/sin(2\q)]^-1/4^
_refine_ls_extinction_method SHELXL
_refine_ls_goodness_of_fit_ref 1.027
_refine_ls_hydrogen_treatment mixed
_refine_ls_matrix_type full
_refine_ls_number_parameters 182
_refine_ls_number_reflns 2529
_refine_ls_number_restraints 1
_refine_ls_restrained_S_all 1.027
_refine_ls_R_factor_all 0.0504
_refine_ls_R_factor_gt 0.0463
_refine_ls_shift/su_max 0.002
_refine_ls_shift/su_mean 0.000
_refine_ls_structure_factor_coef Fsqd
_refine_ls_weighting_details 'calc w=1/[\s^2^(Fo^2^)+(0.0678P)^2^+0.0000P] where P=(Fo^2^+2Fc^2^)/3'
_refine_ls_weighting_scheme calc
_refine_ls_wR_factor_gt 0.1121
_refine_ls_wR_factor_ref 0.1152
_reflns_number_gt 2263
_reflns_number_total 2529
_reflns_threshold_expression >2sigma(I)
_cod_data_source_file ic051332dsup1.cif
_cod_data_source_block harp67
_cod_depositor_comments
;
The following automatic conversions were performed:

'_symmetry_cell_setting' value 'Triclinic' changed to 'triclinic'
according to /home/saulius/struct/CIF-dictionaries/cif_core.dic
dictionary named 'cif_core.dic' version 2.4.2 from
2011-04-26.

'_exptl_absorpt_correction_type' value 'Gaussian'
changed to 'gaussian' according to
/home/saulius/struct/CIF-dictionaries/cif_core.dic dictionary named
'cif_core.dic' version 2.4.2 from 2011-04-26.

Automatic conversion script
Id: cif_fix_values 1891 2012-01-12 08:04:46Z andrius 
;
_cod_original_cell_volume 666.9(4)
_cod_original_sg_symbol_H-M P-1
_cod_database_code 4331664

loop_
_symmetry_equiv_pos_as_xyz
'x, y, z'
'-x, -y, -z'

loop_
_atom_site_label
_atom_site_type_symbol
_atom_site_fract_x
_atom_site_fract_y
_atom_site_fract_z
_atom_site_U_iso_or_equiv
_atom_site_adp_type
_atom_site_occupancy
_atom_site_symmetry_multiplicity
_atom_site_calc_flag
_atom_site_refinement_flags
_atom_site_disorder_assembly
_atom_site_disorder_group
Mo Mo 0.25172(6) 0.74258(3) 0.15386(3) 0.0547(2) Uani 1 1 d . . .
S1 S -0.1350(2) 0.63817(13) 0.11735(9) 0.0618(3) Uani 1 1 d . . .
S2 S 0.28024(19) 0.49163(12) 0.06742(10) 0.0597(3) Uani 1 1 d . . .
C1 C 0.2280(12) 0.6853(8) 0.3318(5) 0.091(2) Uani 1 1 d . . .
H1 H 0.1297 0.5905 0.3241 0.109 Uiso 1 1 calc R . .
C2 C 0.1909(13) 0.8229(10) 0.3554(5) 0.096(2) Uani 1 1 d . . .
H2 H 0.0627 0.8354 0.3673 0.116 Uiso 1 1 calc R . .
C3 C 0.3698(13) 0.9340(7) 0.3580(4) 0.0883(19) Uani 1 1 d . . .
H3 H 0.3863 1.0356 0.3704 0.106 Uiso 1 1 calc R . .
C4 C 0.5245(12) 0.8704(9) 0.3388(5) 0.094(2) Uani 1 1 d . . .
H4 H 0.6643 0.9234 0.3373 0.113 Uiso 1 1 calc R . .
C5 C 0.4415(14) 0.7173(8) 0.3221(5) 0.093(2) Uani 1 1 d . . .
H5 H 0.5128 0.6484 0.3072 0.111 Uiso 1 1 calc R . .
C6 C 0.4231(10) 0.7691(7) -0.0079(5) 0.0755(14) Uani 1 1 d . . .
H6 H 0.4966 0.7058 -0.0432 0.091 Uiso 1 1 calc R . .
C7 C 0.2063(10) 0.7402(6) -0.0490(4) 0.0731(14) Uani 1 1 d . . .
H7 H 0.1084 0.6521 -0.1161 0.088 Uiso 1 1 calc R . .
C8 C 0.1613(11) 0.8636(8) 0.0258(6) 0.0859(17) Uani 1 1 d . . .
H8 H 0.0291 0.8743 0.0168 0.103 Uiso 1 1 calc R . .
C9 C 0.3454(16) 0.9685(6) 0.1164(6) 0.101(3) Uani 1 1 d . . .
H9 H 0.3591 1.0617 0.1800 0.121 Uiso 1 1 calc R . .
C10 C 0.5079(11) 0.9106(8) 0.0961(6) 0.090(2) Uani 1 1 d . . .
H10 H 0.6490 0.9585 0.1440 0.108 Uiso 1 1 calc R . .
S3 S 0.0620(3) 0.22495(16) 0.34456(14) 0.0794(4) Uani 1 1 d D . .
O1 O 0.1794(9) 0.2648(6) 0.4794(4) 0.1050(16) Uani 1 1 d . A .
H11 H 0.2284 0.3593 0.5189 0.157 Uiso 1 1 calc R . .
O2 O 0.2156(11) 0.2994(8) 0.2857(6) 0.145(3) Uani 1 1 d . A .
O31 O -0.1324(18) 0.2516(16) 0.3568(17) 0.118(5) Uani 0.55 1 d PD A 1
O32 O -0.065(3) 0.314(2) 0.339(2) 0.125(6) Uani 0.45 1 d PD A 2
O4 O -0.0127(10) 0.0605(6) 0.2807(6) 0.1155(18) Uani 1 1 d . A .
O5 O 0.3520(11) 0.5496(7) 0.6324(6) 0.128(2) Uani 1 1 d . . .
H52 H 0.4797 0.6543 0.6521 0.170 Uiso 1 1 d . . .
H53 H 0.2572 0.5920 0.6428 0.170 Uiso 1 1 d . . .

loop_
_atom_site_aniso_label
_atom_site_aniso_U_11
_atom_site_aniso_U_22
_atom_site_aniso_U_33
_atom_site_aniso_U_23
_atom_site_aniso_U_13
_atom_site_aniso_U_12
Mo 0.0642(3) 0.0476(2) 0.0471(2) 0.01890(14) 0.00988(14) 0.01534(16)
S1 0.0678(7) 0.0563(5) 0.0552(5) 0.0188(4) 0.0137(4) 0.0194(5)
S2 0.0662(7) 0.0524(5) 0.0569(5) 0.0208(4) 0.0099(4) 0.0200(4)
C1 0.114(5) 0.084(4) 0.051(2) 0.038(2) 0.005(3) 0.001(3)
C2 0.100(5) 0.136(6) 0.047(2) 0.022(3) 0.017(3) 0.051(4)
C3 0.124(6) 0.068(3) 0.052(2) 0.011(2) -0.004(3) 0.033(3)
C4 0.087(4) 0.109(5) 0.054(2) 0.027(3) 0.002(2) 0.007(4)
C5 0.134(6) 0.095(4) 0.052(2) 0.022(2) 0.001(3) 0.060(4)
C6 0.093(4) 0.077(3) 0.079(3) 0.047(3) 0.039(3) 0.037(3)
C7 0.091(4) 0.069(3) 0.051(2) 0.0307(19) 0.009(2) 0.013(2)
C8 0.097(4) 0.093(4) 0.107(4) 0.075(4) 0.037(3) 0.044(4)
C9 0.180(8) 0.047(2) 0.079(3) 0.037(2) 0.051(4) 0.028(4)
C10 0.080(4) 0.093(4) 0.080(3) 0.052(3) 0.002(3) -0.004(3)
S3 0.0829(9) 0.0635(7) 0.0807(7) 0.0234(6) 0.0034(6) 0.0238(6)
O1 0.116(4) 0.097(3) 0.085(3) 0.045(2) -0.003(3) 0.017(3)
O2 0.144(5) 0.134(5) 0.107(3) 0.064(4) -0.003(3) -0.021(4)
O31 0.119(9) 0.088(8) 0.137(11) 0.031(7) -0.002(7) 0.051(7)
O32 0.172(17) 0.125(15) 0.122(9) 0.060(12) 0.031(12) 0.102(14)
O4 0.114(4) 0.066(3) 0.128(4) 0.018(2) 0.002(3) 0.014(3)
O5 0.131(5) 0.094(4) 0.143(4) 0.024(3) 0.018(4) 0.050(4)

loop_
_atom_type_symbol
_atom_type_description
_atom_type_scat_dispersion_real
_atom_type_scat_dispersion_imag
_atom_type_scat_source
C C 0.0181 0.0091 'International Tables Vol C Tables 4.2.6.8 and 6.1.1.4'
H H 0.0000 0.0000 'International Tables Vol C Tables 4.2.6.8 and 6.1.1.4'
S S 0.3331 0.5567 'International Tables Vol C Tables 4.2.6.8 and 6.1.1.4'
O O 0.0492 0.0322 'International Tables Vol C Tables 4.2.6.8 and 6.1.1.4'
Mo Mo -0.0483 2.7339 'International Tables Vol C Tables 4.2.6.8 and 6.1.1.4'

loop_
_geom_angle_atom_site_label_1
_geom_angle_atom_site_label_2
_geom_angle_atom_site_label_3
_geom_angle
_geom_angle_site_symmetry_1
C2 Mo C1 35.1(3) .
C2 Mo C3 33.7(3) .
C1 Mo C3 57.6(2) .
C2 Mo C9 102.9(3) .
C1 Mo C9 135.2(2) .
C3 Mo C9 77.9(2) .
C2 Mo C7 149.8(3) .
C1 Mo C7 165.8(2) .
C3 Mo C7 135.2(2) .
C9 Mo C7 57.3(2) .
C2 Mo C10 120.9(3) .
C1 Mo C10 136.1(2) .
C3 Mo C10 87.6(3) .
C9 Mo C10 34.9(3) .
C7 Mo C10 57.51(19) .
C2 Mo C4 56.4(3) .
C1 Mo C4 57.1(2) .
C3 Mo C4 34.5(3) .
C9 Mo C4 89.8(3) .
C7 Mo C4 136.4(2) .
C10 Mo C4 79.0(2) .
C2 Mo C8 116.4(3) .
C1 Mo C8 149.8(3) .
C3 Mo C8 104.8(2) .
C9 Mo C8 34.3(2) .
C7 Mo C8 34.3(2) .
C10 Mo C8 57.4(2) .
C4 Mo C8 123.9(3) .
C2 Mo C5 57.8(3) .
C1 Mo C5 35.0(3) .
C3 Mo C5 57.7(2) .
C9 Mo C5 123.7(3) .
C7 Mo C5 151.0(3) .
C10 Mo C5 105.4(3) .
C4 Mo C5 34.2(3) .
C8 Mo C5 158.0(3) .
C2 Mo C6 155.4(3) .
C1 Mo C6 151.6(3) .
C3 Mo C6 121.9(3) .
C9 Mo C6 57.8(2) .
C7 Mo C6 34.8(2) .
C10 Mo C6 34.6(2) .
C4 Mo C6 105.1(2) .
C8 Mo C6 57.5(2) .
C5 Mo C6 117.6(3) .
C2 Mo S2 117.6(2) .
C1 Mo S2 82.7(2) .
C3 Mo S2 131.44(17) .
C9 Mo S2 137.66(19) .
C7 Mo S2 88.67(15) .
C10 Mo S2 107.3(2) .
C4 Mo S2 102.0(2) .
C8 Mo S2 122.41(18) .
C5 Mo S2 73.70(17) .
C6 Mo S2 79.89(15) .
C2 Mo S1 76.1(2) .
C1 Mo S1 81.53(19) .
C3 Mo S1 104.8(2) .
C9 Mo S1 107.3(3) .
C7 Mo S1 87.92(16) .
C10 Mo S1 137.45(18) .
C4 Mo S1 132.18(19) .
C8 Mo S1 80.01(17) .
C5 Mo S1 115.7(2) .
C6 Mo S1 121.98(16) .
S2 Mo S1 94.59(6) .
S2 S1 Mo 112.29(7) 2_565
S1 S2 Mo 116.00(7) 2_565
C2 C1 C5 107.0(6) .
C2 C1 Mo 72.3(3) .
C5 C1 Mo 73.3(3) .
C2 C1 H1 126.5 .
C5 C1 H1 126.5 .
Mo C1 H1 119.7 .
C3 C2 C1 109.2(7) .
C3 C2 Mo 73.3(3) .
C1 C2 Mo 72.6(3) .
C3 C2 H2 125.4 .
C1 C2 H2 125.4 .
Mo C2 H2 120.4 .
C2 C3 C4 107.6(6) .
C2 C3 Mo 73.0(3) .
C4 C3 Mo 73.1(3) .
C2 C3 H3 126.2 .
C4 C3 H3 126.2 .
Mo C3 H3 119.6 .
C5 C4 C3 109.9(7) .
C5 C4 Mo 73.5(3) .
C3 C4 Mo 72.5(3) .
C5 C4 H4 125.1 .
C3 C4 H4 125.1 .
Mo C4 H4 120.7 .
C4 C5 C1 106.3(6) .
C4 C5 Mo 72.4(3) .
C1 C5 Mo 71.6(3) .
C4 C5 H5 126.8 .
C1 C5 H5 126.8 .
Mo C5 H5 121.0 .
C10 C6 C7 106.7(6) .
C10 C6 Mo 71.8(3) .
C7 C6 Mo 71.7(3) .
C10 C6 H6 126.7 .
C7 C6 H6 126.7 .
Mo C6 H6 121.7 .
C8 C7 C6 108.8(5) .
C8 C7 Mo 73.4(3) .
C6 C7 Mo 73.5(3) .
C8 C7 H7 125.6 .
C6 C7 H7 125.6 .
Mo C7 H7 119.3 .
C9 C8 C7 108.2(6) .
C9 C8 Mo 72.3(3) .
C7 C8 Mo 72.3(3) .
C9 C8 H8 125.9 .
C7 C8 H8 125.9 .
Mo C8 H8 121.3 .
C8 C9 C10 107.9(6) .
C8 C9 Mo 73.4(3) .
C10 C9 Mo 72.6(3) .
C8 C9 H9 126.0 .
C10 C9 H9 126.0 .
Mo C9 H9 119.9 .
C6 C10 C9 108.3(6) .
C6 C10 Mo 73.6(3) .
C9 C10 Mo 72.5(3) .
C6 C10 H10 125.8 .
C9 C10 H10 125.8 .
Mo C10 H10 119.8 .
O32 S3 O4 124.1(10) .
O32 S3 O31 30.6(8) .
O4 S3 O31 102.6(6) .
O32 S3 O2 93.3(8) .
O4 S3 O2 110.4(5) .
O31 S3 O2 123.2(6) .
O32 S3 O1 113.4(10) .
O4 S3 O1 106.4(3) .
O31 S3 O1 105.3(8) .
O2 S3 O1 107.7(3) .
S3 O1 H11 109.5 .
H52 O5 H53 94.3(5) .

loop_
_geom_bond_atom_site_label_1
_geom_bond_atom_site_label_2
_geom_bond_distance
_geom_bond_site_symmetry_2
Mo C2 2.315(6) .
Mo C1 2.319(5) .
Mo C3 2.319(5) .
Mo C9 2.322(5) .
Mo C7 2.322(4) .
Mo C10 2.322(6) .
Mo C4 2.327(6) .
Mo C8 2.335(5) .
Mo C5 2.341(5) .
Mo C6 2.345(5) .
Mo S2 2.4114(15) .
Mo S1 2.4168(16) .
S1 S2 2.0149(19) 2_565
S2 S1 2.0149(19) 2_565
C1 C2 1.398(11) .
C1 C5 1.402(11) .
C1 H1 0.9300 .
C2 C3 1.343(10) .
C2 H2 0.9300 .
C3 C4 1.377(10) .
C3 H3 0.9300 .
C4 C5 1.372(10) .
C4 H4 0.9300 .
C5 H5 0.9300 .
C6 C10 1.389(9) .
C6 C7 1.396(9) .
C6 H6 0.9300 .
C7 C8 1.375(9) .
C7 H7 0.9300 .
C8 C9 1.375(10) .
C8 H8 0.9300 .
C9 C10 1.392(11) .
C9 H9 0.9300 .
C10 H10 0.9300 .
S3 O32 1.420(9) .
S3 O4 1.422(5) .
S3 O31 1.429(9) .
S3 O2 1.446(6) .
S3 O1 1.527(4) .
O1 H11 0.8200 .
O5 H52 1.050(7) .
O5 H53 0.865(7) .

loop_
_geom_hbond_atom_site_label_D
_geom_hbond_atom_site_label_H
_geom_hbond_atom_site_label_A
_geom_hbond_distance_DH
_geom_hbond_distance_HA
_geom_hbond_distance_DA
_geom_hbond_angle_DHA
_geom_hbond_site_symmetry_A
O1 H11 O5 0.82 1.75 2.550(8) 166.5 .
O5 H52 O2 1.050(7) 1.958(8) 2.714(9) 126.3(4) 2_666
O5 H53 O32 0.865(7) 1.805(11) 2.670(13) 177.6(7) 2_566

loop_
_geom_torsion_atom_site_label_1
_geom_torsion_atom_site_label_2
_geom_torsion_atom_site_label_3
_geom_torsion_atom_site_label_4
_geom_torsion
_geom_torsion_site_symmetry_4
C2 Mo S1 S2 -176.7(2) 2_565
C1 Mo S1 S2 -141.3(2) 2_565
C3 Mo S1 S2 165.48(17) 2_565
C9 Mo S1 S2 83.82(17) 2_565
C7 Mo S1 S2 29.05(16) 2_565
C10 Mo S1 S2 62.5(3) 2_565
C4 Mo S1 S2 -170.2(3) 2_565
C8 Mo S1 S2 62.7(2) 2_565
C5 Mo S1 S2 -133.56(19) 2_565
C6 Mo S1 S2 21.48(19) 2_565
S2 Mo S1 S2 -59.45(7) 2_565
C2 Mo S2 S1 139.1(2) 2_565
C1 Mo S2 S1 143.3(2) 2_565
C3 Mo S2 S1 176.8(3) 2_565
C9 Mo S2 S1 -59.6(3) 2_565
C7 Mo S2 S1 -25.36(16) 2_565
C10 Mo S2 S1 -80.60(16) 2_565
C4 Mo S2 S1 -162.67(18) 2_565
C8 Mo S2 S1 -18.6(2) 2_565
C5 Mo S2 S1 177.9(2) 2_565
C6 Mo S2 S1 -59.25(18) 2_565
S1 Mo S2 S1 62.45(8) 2_565
C3 Mo C1 C2 35.8(4) .
C9 Mo C1 C2 28.2(7) .
C7 Mo C1 C2 -120.4(11) .
C10 Mo C1 C2 79.0(7) .
C4 Mo C1 C2 77.0(5) .
C8 Mo C1 C2 -25.0(7) .
C5 Mo C1 C2 114.5(6) .
C6 Mo C1 C2 134.0(6) .
S2 Mo C1 C2 -173.6(5) .
S1 Mo C1 C2 -77.8(5) .
C2 Mo C1 C5 -114.5(6) .
C3 Mo C1 C5 -78.7(4) .
C9 Mo C1 C5 -86.3(6) .
C7 Mo C1 C5 125.1(10) .
C10 Mo C1 C5 -35.5(6) .
C4 Mo C1 C5 -37.5(4) .
C8 Mo C1 C5 -139.5(5) .
C6 Mo C1 C5 19.5(7) .
S2 Mo C1 C5 71.9(4) .
S1 Mo C1 C5 167.7(4) .
C5 C1 C2 C3 1.0(6) .
Mo C1 C2 C3 -64.7(4) .
C5 C1 C2 Mo 65.7(4) .
C1 Mo C2 C3 117.0(6) .
C9 Mo C2 C3 -43.0(5) .
C7 Mo C2 C3 -88.0(6) .
C10 Mo C2 C3 -10.5(6) .
C4 Mo C2 C3 38.0(4) .
C8 Mo C2 C3 -76.7(5) .
C5 Mo C2 C3 78.9(5) .
C6 Mo C2 C3 -7.5(9) .
S2 Mo C2 C3 124.2(4) .
S1 Mo C2 C3 -147.9(5) .
C3 Mo C2 C1 -117.0(6) .
C9 Mo C2 C1 -160.0(5) .
C7 Mo C2 C1 155.0(4) .
C10 Mo C2 C1 -127.5(5) .
C4 Mo C2 C1 -79.0(5) .
C8 Mo C2 C1 166.3(4) .
C5 Mo C2 C1 -38.1(4) .
C6 Mo C2 C1 -124.5(7) .
S2 Mo C2 C1 7.2(5) .
S1 Mo C2 C1 95.1(5) .
C1 C2 C3 C4 -1.2(6) .
Mo C2 C3 C4 -65.4(4) .
C1 C2 C3 Mo 64.2(4) .
C1 Mo C3 C2 -37.4(5) .
C9 Mo C3 C2 137.2(5) .
C7 Mo C3 C2 134.6(5) .
C10 Mo C3 C2 171.0(5) .
C4 Mo C3 C2 -115.1(6) .
C8 Mo C3 C2 115.6(5) .
C5 Mo C3 C2 -79.1(5) .
C6 Mo C3 C2 176.3(4) .
S2 Mo C3 C2 -77.8(5) .
S1 Mo C3 C2 32.3(5) .
C2 Mo C3 C4 115.1(6) .
C1 Mo C3 C4 77.7(4) .
C9 Mo C3 C4 -107.7(5) .
C7 Mo C3 C4 -110.4(4) .
C10 Mo C3 C4 -73.9(5) .
C8 Mo C3 C4 -129.3(4) .
C5 Mo C3 C4 36.0(4) .
C6 Mo C3 C4 -68.6(5) .
S2 Mo C3 C4 37.3(5) .
S1 Mo C3 C4 147.4(4) .
C2 C3 C4 C5 0.9(6) .
Mo C3 C4 C5 -64.4(4) .
C2 C3 C4 Mo 65.3(4) .
C2 Mo C4 C5 80.7(5) .
C1 Mo C4 C5 38.4(4) .
C3 Mo C4 C5 117.8(6) .
C9 Mo C4 C5 -173.6(5) .
C7 Mo C4 C5 -135.5(5) .
C10 Mo C4 C5 -140.2(5) .
C8 Mo C4 C5 -178.0(4) .
C6 Mo C4 C5 -117.2(5) .
S2 Mo C4 C5 -34.6(5) .
S1 Mo C4 C5 73.0(6) .
C2 Mo C4 C3 -37.1(4) .
C1 Mo C4 C3 -79.4(5) .
C9 Mo C4 C3 68.6(5) .
C7 Mo C4 C3 106.8(5) .
C10 Mo C4 C3 102.0(5) .
C8 Mo C4 C3 64.3(5) .
C5 Mo C4 C3 -117.8(6) .
C6 Mo C4 C3 125.0(4) .
S2 Mo C4 C3 -152.4(4) .
S1 Mo C4 C3 -44.7(5) .
C3 C4 C5 C1 -0.3(6) .
Mo C4 C5 C1 -64.0(3) .
C3 C4 C5 Mo 63.8(4) .
C2 C1 C5 C4 -0.5(6) .
Mo C1 C5 C4 64.5(4) .
C2 C1 C5 Mo -65.0(3) .
C2 Mo C5 C4 -76.4(5) .
C1 Mo C5 C4 -114.6(6) .
C3 Mo C5 C4 -36.3(4) .
C9 Mo C5 C4 7.7(6) .
C7 Mo C5 C4 90.0(6) .
C10 Mo C5 C4 40.7(5) .
C8 Mo C5 C4 4.5(10) .
C6 Mo C5 C4 75.7(5) .
S2 Mo C5 C4 144.6(5) .
S1 Mo C5 C4 -128.1(4) .
C2 Mo C5 C1 38.2(4) .
C3 Mo C5 C1 78.3(5) .
C9 Mo C5 C1 122.3(5) .
C7 Mo C5 C1 -155.4(4) .
C10 Mo C5 C1 155.3(4) .
C4 Mo C5 C1 114.6(6) .
C8 Mo C5 C1 119.2(8) .
C6 Mo C5 C1 -169.7(4) .
S2 Mo C5 C1 -100.7(4) .
S1 Mo C5 C1 -13.5(4) .
C2 Mo C6 C10 -4.5(8) .
C1 Mo C6 C10 -89.2(6) .
C3 Mo C6 C10 -9.4(5) .
C9 Mo C6 C10 37.5(4) .
C7 Mo C6 C10 115.3(6) .
C4 Mo C6 C10 -42.5(5) .
C8 Mo C6 C10 78.4(4) .
C5 Mo C6 C10 -76.8(5) .
S2 Mo C6 C10 -142.3(4) .
S1 Mo C6 C10 128.6(4) .
C2 Mo C6 C7 -119.8(6) .
C1 Mo C6 C7 155.5(4) .
C3 Mo C6 C7 -124.7(4) .
C9 Mo C6 C7 -77.8(4) .
C10 Mo C6 C7 -115.3(6) .
C4 Mo C6 C7 -157.8(4) .
C8 Mo C6 C7 -36.9(3) .
C5 Mo C6 C7 167.9(3) .
S2 Mo C6 C7 102.4(3) .
S1 Mo C6 C7 13.3(4) .
C10 C6 C7 C8 1.7(6) .
Mo C6 C7 C8 65.4(3) .
C10 C6 C7 Mo -63.7(4) .
C2 Mo C7 C8 18.1(7) .
C1 Mo C7 C8 117.4(11) .
C3 Mo C7 C8 -33.8(6) .
C9 Mo C7 C8 -36.8(4) .
C10 Mo C7 C8 -78.5(4) .
C4 Mo C7 C8 -84.1(5) .
C5 Mo C7 C8 -138.6(5) .
C6 Mo C7 C8 -116.0(5) .
S2 Mo C7 C8 169.9(4) .
S1 Mo C7 C8 75.2(4) .
C2 Mo C7 C6 134.1(6) .
C1 Mo C7 C6 -126.6(11) .
C3 Mo C7 C6 82.2(5) .
C9 Mo C7 C6 79.2(4) .
C10 Mo C7 C6 37.5(4) .
C4 Mo C7 C6 32.0(5) .
C8 Mo C7 C6 116.0(5) .
C5 Mo C7 C6 -22.5(6) .
S2 Mo C7 C6 -74.1(3) .
S1 Mo C7 C6 -168.7(3) .
C6 C7 C8 C9 -1.7(6) .
Mo C7 C8 C9 63.8(4) .
C6 C7 C8 Mo -65.5(3) .
C2 Mo C8 C9 73.5(5) .
C1 Mo C8 C9 89.2(6) .
C3 Mo C8 C9 39.6(5) .
C7 Mo C8 C9 -116.5(6) .
C10 Mo C8 C9 -37.8(4) .
C4 Mo C8 C9 7.7(6) .
C5 Mo C8 C9 4.7(9) .
C6 Mo C8 C9 -79.1(5) .
S2 Mo C8 C9 -128.5(4) .
S1 Mo C8 C9 142.4(5) .
C2 Mo C8 C7 -170.0(4) .
C1 Mo C8 C7 -154.3(4) .
C3 Mo C8 C7 156.1(4) .
C9 Mo C8 C7 116.5(6) .
C10 Mo C8 C7 78.7(4) .
C4 Mo C8 C7 124.2(4) .
C5 Mo C8 C7 121.2(7) .
C6 Mo C8 C7 37.4(3) .
S2 Mo C8 C7 -12.0(4) .
S1 Mo C8 C7 -101.1(4) .
C7 C8 C9 C10 1.0(6) .
Mo C8 C9 C10 64.8(4) .
C7 C8 C9 Mo -63.8(4) .
C2 Mo C9 C8 -118.2(5) .
C1 Mo C9 C8 -134.4(5) .
C3 Mo C9 C8 -141.0(5) .
C7 Mo C9 C8 36.8(4) .
C10 Mo C9 C8 115.5(5) .
C4 Mo C9 C8 -173.6(5) .
C5 Mo C9 C8 -177.9(4) .
C6 Mo C9 C8 78.4(4) .
S2 Mo C9 C8 78.7(6) .
S1 Mo C9 C8 -39.0(5) .
C2 Mo C9 C10 126.3(4) .
C1 Mo C9 C10 110.1(5) .
C3 Mo C9 C10 103.5(4) .
C7 Mo C9 C10 -78.7(4) .
C4 Mo C9 C10 70.9(4) .
C8 Mo C9 C10 -115.5(5) .
C5 Mo C9 C10 66.6(4) .
C6 Mo C9 C10 -37.2(3) .
S2 Mo C9 C10 -36.8(6) .
S1 Mo C9 C10 -154.5(3) .
C7 C6 C10 C9 -1.1(6) .
Mo C6 C10 C9 -64.7(4) .
C7 C6 C10 Mo 63.6(3) .
C8 C9 C10 C6 0.1(6) .
Mo C9 C10 C6 65.4(4) .
C8 C9 C10 Mo -65.4(4) .
C2 Mo C10 C6 177.8(4) .
C1 Mo C10 C6 136.7(4) .
C3 Mo C10 C6 172.0(4) .
C9 Mo C10 C6 -115.9(5) .
C7 Mo C10 C6 -37.7(4) .
C4 Mo C10 C6 138.4(5) .
C8 Mo C10 C6 -78.7(4) .
C5 Mo C10 C6 116.5(4) .
S2 Mo C10 C6 39.1(4) .
S1 Mo C10 C6 -78.5(5) .
C2 Mo C10 C9 -66.3(4) .
C1 Mo C10 C9 -107.4(5) .
C3 Mo C10 C9 -72.1(4) .
C7 Mo C10 C9 78.1(4) .
C4 Mo C10 C9 -105.7(5) .
C8 Mo C10 C9 37.2(4) .
C5 Mo C10 C9 -127.6(4) .
C6 Mo C10 C9 115.9(5) .
S2 Mo C10 C9 155.0(4) .
S1 Mo C10 C9 37.4(5) .
